data_7214795
loop_
_publ_author_name
'Su, Qing'
'He, Mina'
'Wu, Qiaolin'
'Gao, Wei'
'Xu, Hai'
'Ye, Ling'
'Mu, Ying'

_publ_section_title
;
 The supramolecular assemblies of 7-amino-2,4-dimethylquinolinium salts
 and the effect of a variety of anions on their luminescent properties
;
_journal_issue 21
_journal_name_full CrystEngComm
_journal_page_first 7275
_journal_paper_doi 10.1039/c2ce25883h
_journal_volume 14
_journal_year 2012
_chemical_formula_moiety 'C11 H13 Cl N2'
_chemical_formula_sum 'C11 H13 Cl N2'
_chemical_formula_weight 208.68
_chemical_name_systematic
;
?
;
_space_group_IT_number 2
_symmetry_cell_setting triclinic
_symmetry_space_group_name_Hall '-P 1'
_symmetry_space_group_name_H-M 'P -1'
_atom_sites_solution_hydrogens geom
_atom_sites_solution_primary direct
_atom_sites_solution_secondary difmap
_audit_creation_method SHELXL-97
_cell_angle_alpha 92.53(3)
_cell_angle_beta 101.12(3)
_cell_angle_gamma 102.62(3)
_cell_formula_units_Z 4
_cell_length_a 7.0715(14)
_cell_length_b 9.0663(18)
_cell_length_c 17.098(3)
_cell_measurement_reflns_used 8215
_cell_measurement_temperature 293(2)
_cell_measurement_theta_max 27.48
_cell_measurement_theta_min 3.01
_cell_volume 1045.4(4)
_computing_cell_refinement RAPID-AUTO
_computing_data_collection RAPID-AUTO
_computing_data_reduction RAPID-AUTO
_computing_molecular_graphics SHELXTL-XP
_computing_publication_material SHELXTL
_computing_structure_refinement 'SHELXL-97 (Sheldrick, 2008)'
_computing_structure_solution 'SHELXS-97 (Sheldrick, 2008)'
_diffrn_ambient_temperature 293(2)
_diffrn_detector_area_resol_mean 0
_diffrn_measured_fraction_theta_full 0.988
_diffrn_measured_fraction_theta_max 0.988
_diffrn_measurement_device_type 'Rigaku RAXIS-RAPID'
_diffrn_measurement_method '\w scans'
_diffrn_radiation_monochromator graphite
_diffrn_radiation_source 'fine-focus sealed tube'
_diffrn_radiation_type MoK\a
_diffrn_radiation_wavelength 0.71073
_diffrn_reflns_av_R_equivalents 0.0258
_diffrn_reflns_av_sigmaI/netI 0.0343
_diffrn_reflns_limit_h_max 9
_diffrn_reflns_limit_h_min -9
_diffrn_reflns_limit_k_max 11
_diffrn_reflns_limit_k_min -11
_diffrn_reflns_limit_l_max 22
_diffrn_reflns_limit_l_min -20
_diffrn_reflns_number 10332
_diffrn_reflns_theta_full 27.48
_diffrn_reflns_theta_max 27.48
_diffrn_reflns_theta_min 3.01
_diffrn_standards_decay_% 0
_diffrn_standards_interval_count 0
_diffrn_standards_interval_time 0
_diffrn_standards_number 0
_exptl_absorpt_coefficient_mu 0.326
_exptl_absorpt_correction_T_max 0.9482
_exptl_absorpt_correction_T_min 0.9413
_exptl_absorpt_correction_type multi-scan
_exptl_absorpt_process_details 'ABSCOR (Higashi, 1995)'
_exptl_crystal_colour yellow
_exptl_crystal_density_diffrn 1.326
_exptl_crystal_density_method 'not measured'
_exptl_crystal_description block
_exptl_crystal_F_000 440
_exptl_crystal_size_max 0.19
_exptl_crystal_size_mid 0.18
_exptl_crystal_size_min 0.16
_refine_diff_density_max 0.380
_refine_diff_density_min -0.309
_refine_diff_density_rms 0.090
_refine_ls_extinction_method none
_refine_ls_goodness_of_fit_ref 1.080
_refine_ls_hydrogen_treatment mixed
_refine_ls_matrix_type full
_refine_ls_number_parameters 281
_refine_ls_number_reflns 4741
_refine_ls_number_restraints 0
_refine_ls_restrained_S_all 1.080
_refine_ls_R_factor_all 0.0593
_refine_ls_R_factor_gt 0.0435
_refine_ls_shift/su_max 0.000
_refine_ls_shift/su_mean 0.000
_refine_ls_structure_factor_coef Fsqd
_refine_ls_weighting_details 'calc w=1/[\s^2^(Fo^2^)+(0.0963P)^2^+0.0000P] where P=(Fo^2^+2Fc^2^)/3'
_refine_ls_weighting_scheme calc
_refine_ls_wR_factor_gt 0.1332
_refine_ls_wR_factor_ref 0.1501
_reflns_number_gt 3574
_reflns_number_total 4741
_reflns_threshold_expression >2sigma(I)
_cod_data_source_file c2ce25883h.txt
_cod_data_source_block 1
_cod_depositor_comments
;
The following automatic conversions were performed:

'_symmetry_cell_setting' value 'Triclinic' changed to 'triclinic'
according to
/usr/data/users/saulius/automatic-downloads/retrospective/RSC/lib/dictionaries/cif_core.dic
dictionary named 'cif_core.dic' version 2.4.2 from 2011-04-26.

Automatic conversion script
Id: cif_fix_values 2281 2013-09-26 08:29:07Z andrius 
;
_cod_original_cell_volume 1045.3(4)
_cod_original_sg_symbol_H-M 'P-1 '
_cod_database_code 7214795

loop_
_symmetry_equiv_pos_as_xyz
'x, y, z'
'-x, -y, -z'

loop_
_atom_site_label
_atom_site_type_symbol
_atom_site_fract_x
_atom_site_fract_y
_atom_site_fract_z
_atom_site_U_iso_or_equiv
_atom_site_adp_type
_atom_site_occupancy
_atom_site_symmetry_multiplicity
_atom_site_calc_flag
_atom_site_refinement_flags
Cl1 Cl 0.36436(10) 0.13095(6) 0.14267(3) 0.05279(19) Uani 1 1 d .
Cl2 Cl 0.63166(9) 0.62955(6) 0.34897(3) 0.05320(18) Uani 1 1 d .
N1 N 0.2615(2) 0.30307(16) 0.99401(8) 0.0312(3) Uani 1 1 d .
N2 N 0.3773(3) 0.7401(2) 1.18057(11) 0.0519(5) Uani 1 1 d .
N3 N 0.7412(2) -0.03867(19) 0.43274(9) 0.0369(3) Uani 1 1 d .
N4 N 0.6914(3) -0.2683(2) 0.67870(12) 0.0552(5) Uani 1 1 d .
C1 C 0.2081(3) 0.2322(2) 0.92039(10) 0.0338(4) Uani 1 1 d .
C2 C 0.1564(3) 0.3134(2) 0.85593(10) 0.0374(4) Uani 1 1 d .
H2 H 0.1214 0.2647 0.8045 0.045 Uiso 1 1 calc R
C3 C 0.1556(3) 0.4648(2) 0.86661(10) 0.0351(4) Uani 1 1 d .
C4 C 0.2084(2) 0.53745(19) 0.94505(10) 0.0314(4) Uani 1 1 d .
C5 C 0.2644(2) 0.45325(18) 1.01014(10) 0.0290(3) Uani 1 1 d .
C6 C 0.2086(3) 0.6911(2) 0.96409(11) 0.0396(4) Uani 1 1 d .
H6 H 0.1713 0.7499 0.9232 0.048 Uiso 1 1 calc R
C7 C 0.2621(3) 0.7539(2) 1.04069(12) 0.0412(4) Uani 1 1 d .
H7 H 0.2595 0.8548 1.0514 0.049 Uiso 1 1 calc R
C8 C 0.3223(3) 0.6692(2) 1.10529(11) 0.0364(4) Uani 1 1 d .
C9 C 0.3226(3) 0.5184(2) 1.08939(10) 0.0334(4) Uani 1 1 d .
H9 H 0.3610 0.4610 1.1308 0.040 Uiso 1 1 calc R
C10 C 0.2049(4) 0.0671(2) 0.91206(12) 0.0468(5) Uani 1 1 d .
H10A H 0.2828 0.0409 0.9596 0.070 Uiso 1 1 calc R
H10B H 0.2590 0.0452 0.8667 0.070 Uiso 1 1 calc R
H10C H 0.0709 0.0090 0.9046 0.070 Uiso 1 1 calc R
C11 C 0.1004(4) 0.5492(3) 0.79546(11) 0.0538(6) Uani 1 1 d .
H11A H 0.1020 0.4906 0.7475 0.081 Uiso 1 1 calc R
H11B H 0.1939 0.6451 0.8001 0.081 Uiso 1 1 calc R
H11C H -0.0299 0.5659 0.7932 0.081 Uiso 1 1 calc R
C12 C 0.7620(3) 0.0805(2) 0.38926(11) 0.0388(4) Uani 1 1 d .
C13 C 0.7869(3) 0.2248(2) 0.42627(12) 0.0416(4) Uani 1 1 d .
H13 H 0.8002 0.3078 0.3960 0.050 Uiso 1 1 calc R
C14 C 0.7925(3) 0.2473(2) 0.50670(12) 0.0394(4) Uani 1 1 d .
C15 C 0.7773(2) 0.1200(2) 0.55264(11) 0.0350(4) Uani 1 1 d .
C16 C 0.7461(2) -0.0269(2) 0.51349(10) 0.0338(4) Uani 1 1 d .
C17 C 0.7865(3) 0.1291(2) 0.63655(12) 0.0418(4) Uani 1 1 d .
H17 H 0.8100 0.2235 0.6649 0.050 Uiso 1 1 calc R
C18 C 0.7615(3) 0.0020(2) 0.67567(11) 0.0419(4) Uani 1 1 d .
H18 H 0.7711 0.0115 0.7308 0.050 Uiso 1 1 calc R
C19 C 0.7208(3) -0.1454(2) 0.63533(11) 0.0393(4) Uani 1 1 d .
C20 C 0.7174(3) -0.1580(2) 0.55398(11) 0.0388(4) Uani 1 1 d .
H20 H 0.6962 -0.2530 0.5265 0.047 Uiso 1 1 calc R
C21 C 0.7523(3) 0.0512(3) 0.30195(12) 0.0491(5) Uani 1 1 d .
H21A H 0.7485 -0.0539 0.2897 0.074 Uiso 1 1 calc R
H21B H 0.8670 0.1132 0.2878 0.074 Uiso 1 1 calc R
H21C H 0.6350 0.0754 0.2722 0.074 Uiso 1 1 calc R
C22 C 0.8095(4) 0.4030(2) 0.54568(15) 0.0559(6) Uani 1 1 d .
H22A H 0.8066 0.4739 0.5057 0.084 Uiso 1 1 calc R
H22B H 0.9320 0.4332 0.5843 0.084 Uiso 1 1 calc R
H22C H 0.7007 0.4011 0.5719 0.084 Uiso 1 1 calc R
H100 H 0.292(4) 0.253(3) 1.0417(14) 0.054(6) Uiso 1 1 d .
H101 H 0.430(3) 0.694(3) 1.2223(14) 0.046(6) Uiso 1 1 d .
H102 H 0.382(4) 0.831(3) 1.1816(16) 0.067(8) Uiso 1 1 d .
H103 H 0.713(4) -0.131(3) 0.4068(14) 0.057(7) Uiso 1 1 d .
H104 H 0.671(4) -0.252(3) 0.7328(16) 0.059(7) Uiso 1 1 d .
H105 H 0.627(4) -0.360(3) 0.6550(15) 0.061(7) Uiso 1 1 d .

loop_
_atom_site_aniso_label
_atom_site_aniso_U_11
_atom_site_aniso_U_22
_atom_site_aniso_U_33
_atom_site_aniso_U_23
_atom_site_aniso_U_13
_atom_site_aniso_U_12
Cl1 0.0885(4) 0.0367(3) 0.0310(2) 0.00649(19) 0.0050(2) 0.0158(3)
Cl2 0.0722(4) 0.0415(3) 0.0443(3) -0.0029(2) 0.0118(3) 0.0114(2)
N1 0.0398(8) 0.0264(7) 0.0291(7) 0.0044(6) 0.0070(6) 0.0110(6)
N2 0.0688(13) 0.0435(11) 0.0395(9) -0.0116(8) 0.0021(9) 0.0158(10)
N3 0.0359(8) 0.0359(8) 0.0351(8) -0.0048(6) 0.0025(6) 0.0065(6)
N4 0.0792(14) 0.0398(10) 0.0451(10) 0.0065(8) 0.0103(10) 0.0124(10)
C1 0.0397(9) 0.0276(8) 0.0345(8) 0.0003(7) 0.0089(7) 0.0082(7)
C2 0.0466(10) 0.0364(9) 0.0282(8) -0.0010(7) 0.0047(8) 0.0112(8)
C3 0.0395(9) 0.0352(9) 0.0307(8) 0.0058(7) 0.0055(7) 0.0101(7)
C4 0.0344(9) 0.0275(8) 0.0330(8) 0.0043(7) 0.0067(7) 0.0086(7)
C5 0.0307(8) 0.0253(8) 0.0313(8) 0.0021(6) 0.0066(7) 0.0071(6)
C6 0.0506(11) 0.0279(9) 0.0412(10) 0.0068(7) 0.0060(9) 0.0131(8)
C7 0.0511(11) 0.0260(9) 0.0463(10) -0.0006(8) 0.0084(9) 0.0107(8)
C8 0.0367(9) 0.0347(9) 0.0360(9) -0.0052(7) 0.0064(7) 0.0068(7)
C9 0.0384(9) 0.0319(9) 0.0301(8) 0.0023(7) 0.0060(7) 0.0094(7)
C10 0.0691(14) 0.0285(9) 0.0436(11) -0.0010(8) 0.0098(10) 0.0155(9)
C11 0.0801(16) 0.0505(13) 0.0328(9) 0.0101(9) 0.0049(10) 0.0240(12)
C12 0.0296(9) 0.0451(11) 0.0384(9) 0.0019(8) 0.0024(7) 0.0062(8)
C13 0.0381(10) 0.0405(10) 0.0450(10) 0.0073(8) 0.0094(8) 0.0053(8)
C14 0.0337(9) 0.0345(10) 0.0490(11) -0.0003(8) 0.0104(8) 0.0052(7)
C15 0.0291(8) 0.0350(9) 0.0385(9) -0.0022(7) 0.0052(7) 0.0048(7)
C16 0.0282(8) 0.0364(9) 0.0350(9) -0.0012(7) 0.0030(7) 0.0075(7)
C17 0.0446(11) 0.0362(10) 0.0421(10) -0.0051(8) 0.0095(8) 0.0056(8)
C18 0.0447(10) 0.0454(11) 0.0337(9) -0.0012(8) 0.0073(8) 0.0079(8)
C19 0.0368(9) 0.0389(10) 0.0411(10) 0.0030(8) 0.0033(8) 0.0106(8)
C20 0.0402(10) 0.0340(9) 0.0411(10) -0.0020(8) 0.0039(8) 0.0110(8)
C21 0.0511(12) 0.0551(13) 0.0393(10) 0.0054(9) 0.0069(9) 0.0104(10)
C22 0.0723(15) 0.0364(11) 0.0616(14) -0.0001(10) 0.0265(12) 0.0078(10)

loop_
_atom_type_symbol
_atom_type_description
_atom_type_scat_dispersion_real
_atom_type_scat_dispersion_imag
_atom_type_scat_source
C C 0.0033 0.0016 'International Tables Vol C Tables 4.2.6.8 and 6.1.1.4'
H H 0.0000 0.0000 'International Tables Vol C Tables 4.2.6.8 and 6.1.1.4'
N N 0.0061 0.0033 'International Tables Vol C Tables 4.2.6.8 and 6.1.1.4'
Cl Cl 0.1484 0.1585 'International Tables Vol C Tables 4.2.6.8 and 6.1.1.4'

loop_
_geom_angle_atom_site_label_1
_geom_angle_atom_site_label_2
_geom_angle_atom_site_label_3
_geom_angle
C1 N1 C5 123.35(15)
C1 N1 H100 124.0(14)
C5 N1 H100 112.5(14)
C8 N2 H101 121.5(15)
C8 N2 H102 113(2)
H101 N2 H102 124(3)
C12 N3 C16 123.58(17)
C12 N3 H103 117.6(15)
C16 N3 H103 118.6(15)
C19 N4 H104 118.0(15)
C19 N4 H105 121.1(16)
H104 N4 H105 113(2)
N1 C1 C2 119.18(16)
N1 C1 C10 117.54(16)
C2 C1 C10 123.28(16)
C3 C2 C1 121.34(16)
C3 C2 H2 119.3
C1 C2 H2 119.3
C2 C3 C4 118.82(16)
C2 C3 C11 119.85(17)
C4 C3 C11 121.33(17)
C3 C4 C6 124.26(16)
C3 C4 C5 119.04(16)
C6 C4 C5 116.70(16)
N1 C5 C9 119.47(15)
N1 C5 C4 118.24(15)
C9 C5 C4 122.29(16)
C7 C6 C4 121.17(17)
C7 C6 H6 119.4
C4 C6 H6 119.4
C6 C7 C8 121.61(17)
C6 C7 H7 119.2
C8 C7 H7 119.2
N2 C8 C9 122.40(19)
N2 C8 C7 118.52(19)
C9 C8 C7 119.08(16)
C8 C9 C5 119.12(16)
C8 C9 H9 120.4
C5 C9 H9 120.4
C1 C10 H10A 109.5
C1 C10 H10B 109.5
H10A C10 H10B 109.5
C1 C10 H10C 109.5
H10A C10 H10C 109.5
H10B C10 H10C 109.5
C3 C11 H11A 109.5
C3 C11 H11B 109.5
H11A C11 H11B 109.5
C3 C11 H11C 109.5
H11A C11 H11C 109.5
H11B C11 H11C 109.5
N3 C12 C13 119.23(17)
N3 C12 C21 117.92(18)
C13 C12 C21 122.83(18)
C14 C13 C12 121.21(18)
C14 C13 H13 119.4
C12 C13 H13 119.4
C13 C14 C15 118.86(17)
C13 C14 C22 120.96(18)
C15 C14 C22 120.16(17)
C16 C15 C14 119.13(17)
C16 C15 C17 116.71(17)
C14 C15 C17 124.14(17)
N3 C16 C20 119.83(17)
N3 C16 C15 117.90(17)
C20 C16 C15 122.26(16)
C18 C17 C15 120.77(18)
C18 C17 H17 119.6
C15 C17 H17 119.6
C17 C18 C19 122.16(17)
C17 C18 H18 118.9
C19 C18 H18 118.9
N4 C19 C20 122.89(19)
N4 C19 C18 118.62(18)
C20 C19 C18 118.47(18)
C19 C20 C16 119.52(18)
C19 C20 H20 120.2
C16 C20 H20 120.2
C12 C21 H21A 109.5
C12 C21 H21B 109.5
H21A C21 H21B 109.5
C12 C21 H21C 109.5
H21A C21 H21C 109.5
H21B C21 H21C 109.5
C14 C22 H22A 109.5
C14 C22 H22B 109.5
H22A C22 H22B 109.5
C14 C22 H22C 109.5
H22A C22 H22C 109.5
H22B C22 H22C 109.5

loop_
_geom_bond_atom_site_label_1
_geom_bond_atom_site_label_2
_geom_bond_distance
N1 C1 1.334(2)
N1 C5 1.372(2)
N1 H100 0.96(2)
N2 C8 1.358(2)
N2 H101 0.90(3)
N2 H102 0.81(3)
N3 C12 1.336(3)
N3 C16 1.373(2)
N3 H103 0.89(3)
N4 C19 1.365(3)
N4 H104 0.97(2)
N4 H105 0.90(3)
C1 C2 1.387(3)
C1 C10 1.492(2)
C2 C3 1.378(3)
C2 H2 0.9300
C3 C4 1.412(2)
C3 C11 1.499(3)
C4 C6 1.416(2)
C4 C5 1.420(2)
C5 C9 1.401(2)
C6 C7 1.353(3)
C6 H6 0.9300
C7 C8 1.424(3)
C7 H7 0.9300
C8 C9 1.383(2)
C9 H9 0.9300
C10 H10A 0.9600
C10 H10B 0.9600
C10 H10C 0.9600
C11 H11A 0.9600
C11 H11B 0.9600
C11 H11C 0.9600
C12 C13 1.388(3)
C12 C21 1.491(3)
C13 C14 1.373(3)
C13 H13 0.9300
C14 C15 1.420(3)
C14 C22 1.504(3)
C15 C16 1.417(2)
C15 C17 1.421(3)
C16 C20 1.398(3)
C17 C18 1.353(3)
C17 H17 0.9300
C18 C19 1.421(3)
C18 H18 0.9300
C19 C20 1.386(3)
C20 H20 0.9300
C21 H21A 0.9600
C21 H21B 0.9600
C21 H21C 0.9600
C22 H22A 0.9600
C22 H22B 0.9600
C22 H22C 0.9600

loop_
_geom_hbond_atom_site_label_D
_geom_hbond_atom_site_label_H
_geom_hbond_atom_site_label_A
_geom_hbond_distance_DH
_geom_hbond_distance_HA
_geom_hbond_distance_DA
_geom_hbond_angle_DHA
_geom_hbond_site_symmetry_A
C7 H7 Cl1 0.93 2.77 3.627(2) 154.4 1_566
C18 H18 Cl1 0.93 2.79 3.581(2) 143.7 2_656
C21 H21C Cl1 0.96 2.78 3.691(3) 159.7 .
C22 H22C Cl2 0.96 2.90 3.857(2) 175.6 2_666
C10 H10C Cl1 0.96 3.00 3.943(3) 168.9 2_556
N1 H100 Cl1 0.96(2) 2.13(3) 3.0916(17) 176(2) 1_556
N2 H101 Cl2 0.90(3) 2.52(3) 3.402(3) 166(2) 1_556
N2 H102 Cl1 0.81(3) 2.85(3) 3.648(2) 166(3) 1_566
N3 H103 Cl2 0.89(3) 2.25(3) 3.142(2) 176(2) 1_545
N4 H104 Cl1 0.97(2) 2.43(3) 3.373(2) 162(2) 2_656
N4 H105 Cl2 0.90(3) 2.70(3) 3.514(2) 151.5(19) 2_656
